data_2012022
loop_
_publ_author_name
'Henderson, Kenneth W. '
'Kennedy, Alan R. '
'McKeown, Arlene E.'
'Mulvey, Robert E.'

_publ_section_title
;
 Dichlorobis(dibenzylamino)bis(tetrahydrofuran)zirconium(IV) toluene
 hemisolvate
;
_journal_issue 6
_journal_name_full 'Acta Crystallographica Section C'
_journal_page_first 674
_journal_page_last 675
_journal_paper_doi 10.1107/S0108270101003559
_journal_volume 57
_journal_year 2001
_chemical_formula_iupac '[ZrCl2 (C4 H8 O)2 (C14 H14 N)2 ], 0.5C7 H8 '
_chemical_formula_moiety 'C36 H44 Cl2 N2 O2 Zr , 0.5C7 H8 '
_chemical_formula_sum 'C39.5 H48 Cl2 N2 O2 Zr'
_chemical_formula_weight 744.92
_chemical_name_systematic
;
 ?
;
_space_group_IT_number 15
_symmetry_cell_setting monoclinic
_symmetry_space_group_name_Hall '-C 2yc'
_symmetry_space_group_name_H-M 'C 1 2/c 1'
_cell_angle_alpha 90.00
_cell_angle_beta 119.6495(6)
_cell_angle_gamma 90.00
_cell_formula_units_Z 8
_cell_length_a 29.2399(4)
_cell_length_b 12.5188(2)
_cell_length_c 23.8447(4)
_cell_measurement_reflns_used 12920
_cell_measurement_temperature 150(2)
_cell_measurement_theta_max 27.48
_cell_measurement_theta_min 2.91
_cell_volume 7585.5(2)
_computing_cell_refinement 'DENZO and  COLLECT'
_computing_data_collection
;
DENZO (Otwinowski & Minor, 1997) and  COLLECT (Hooft & Nonius, 1988)
;
_computing_data_reduction 'DENZO and  COLLECT'
_computing_publication_material SHELXL97
_computing_structure_refinement 'SHELXL97 (Sheldrick, 1997)'
_computing_structure_solution 'SHELXS86 (Sheldrick, 1990)'
_diffrn_ambient_temperature 150(2)
_diffrn_measured_fraction_theta_full .472
_diffrn_measured_fraction_theta_max .472
_diffrn_measurement_device_type 'Nonius Kappa CCD'
_diffrn_measurement_method '\f & \w scans to fill Ewald sphere'
_diffrn_radiation_monochromator graphite
_diffrn_radiation_source 'Enraf Nonius FR591 rotating anode'
_diffrn_radiation_type MoK\a
_diffrn_radiation_wavelength .71073
_diffrn_reflns_av_R_equivalents .0535
_diffrn_reflns_av_sigmaI/netI .1157
_diffrn_reflns_limit_h_max 37
_diffrn_reflns_limit_h_min -37
_diffrn_reflns_limit_k_max 16
_diffrn_reflns_limit_k_min -16
_diffrn_reflns_limit_l_max 30
_diffrn_reflns_limit_l_min -30
_diffrn_reflns_number 19143
_diffrn_reflns_theta_full 27.50
_diffrn_reflns_theta_max 27.50
_diffrn_reflns_theta_min 2.95
_diffrn_standards_decay_% 0
_diffrn_standards_number 0
_exptl_absorpt_coefficient_mu .466
_exptl_absorpt_correction_T_max .9456
_exptl_absorpt_correction_T_min .9101
_exptl_absorpt_correction_type multi-scan
_exptl_absorpt_process_details '(Blessing, 1997)'
_exptl_crystal_colour colourless
_exptl_crystal_density_diffrn 1.305
_exptl_crystal_density_method 'not measured'
_exptl_crystal_description block
_exptl_crystal_F_000 3112
_exptl_crystal_size_max .20
_exptl_crystal_size_mid .15
_exptl_crystal_size_min .12
_refine_diff_density_max .521
_refine_diff_density_min -.474
_refine_ls_extinction_method none
_refine_ls_goodness_of_fit_ref .965
_refine_ls_hydrogen_treatment 'see text'
_refine_ls_matrix_type full
_refine_ls_number_parameters 406
_refine_ls_number_reflns 8596
_refine_ls_number_restraints 0
_refine_ls_restrained_S_all .965
_refine_ls_R_factor_all .1104
_refine_ls_R_factor_gt .0502
_refine_ls_shift/su_max .001
_refine_ls_shift/su_mean .000
_refine_ls_structure_factor_coef Fsqd
_refine_ls_weighting_details 'w = 1/[\s^2^(Fo^2^)+(0.0360P)^2^] where P=(Fo^2^+2Fc^2^)/3'
_refine_ls_weighting_scheme calc
_refine_ls_wR_factor_ref .1059
_reflns_number_gt 5092
_reflns_number_total 8596
_reflns_threshold_expression I>2\s(I)
_cod_data_source_file gd1128.cif
_cod_data_source_block I
_cod_original_sg_symbol_H-M 'C 2/c'
_cod_database_code 2012022
_cod_database_fobs_code 2012022

loop_
_symmetry_equiv_pos_as_xyz
'x, y, z'
'-x, y, -z+1/2'
'x+1/2, y+1/2, z'
'-x+1/2, y+1/2, -z+1/2'
'-x, -y, -z'
'x, -y, z-1/2'
'-x+1/2, -y+1/2, -z'
'x+1/2, -y+1/2, z-1/2'

loop_
_atom_site_label
_atom_site_fract_x
_atom_site_fract_y
_atom_site_fract_z
_atom_site_U_iso_or_equiv
_atom_site_adp_type
_atom_site_calc_flag
_atom_site_refinement_flags
_atom_site_occupancy
_atom_site_disorder_assembly
_atom_site_disorder_group
_atom_site_type_symbol
Zr1 .190630(10) .40064(2) .139516(14) .02450(10) Uani d . 1 . . Zr
Cl1 .20184(3) .20824(6) .12042(4) .0335(2) Uani d . 1 . . Cl
Cl2 .21084(3) .59213(6) .16886(4) .03002(19) Uani d . 1 . . Cl
O1 .27213(7) .37860(15) .23085(9) .0268(5) Uani d . 1 . . O
O2 .24766(7) .42676(16) .09834(9) .0302(5) Uani d . 1 . . O
N1 .15438(8) .36661(19) .19179(11) .0259(6) Uani d . 1 . . N
N2 .12630(8) .43497(18) .05206(11) .0252(6) Uani d . 1 . . N
C1 .17255(10) .2866(2) .24363(14) .0302(8) Uani d . 1 . . C
H1A .1865 .3241 .2855 .036 Uiso calc R 1 . . H
H1B .2018 .2455 .2445 .036 Uiso calc R 1 . . H
C2 .13015(11) .2089(2) .23674(15) .0297(8) Uani d . 1 . . C
C3 .10615(11) .1413(2) .18348(15) .0343(8) Uani d . 1 . . C
H3 .1159 .1444 .1510 .041 Uiso calc R 1 . . H
C4 .06783(12) .0693(3) .17780(17) .0416(9) Uani d . 1 . . C
H4 .0520 .0224 .1418 .050 Uiso calc R 1 . . H
C5 .05290(13) .0659(3) .2241(2) .0489(10) Uani d . 1 . . C
H5 .0266 .0168 .2199 .059 Uiso calc R 1 . . H
C6 .07556(14) .1326(3) .2760(2) .0524(10) Uani d . 1 . . C
H6 .0649 .1301 .3077 .063 Uiso calc R 1 . . H
C7 .11449(12) .2046(3) .28280(16) .0404(9) Uani d . 1 . . C
H7 .1303 .2507 .3192 .049 Uiso calc R 1 . . H
C8 .10768(10) .4250(2) .18250(14) .0279(7) Uani d . 1 . . C
H8A .0779 .3741 .1671 .033 Uiso calc R 1 . . H
H8B .0984 .4788 .1481 .033 Uiso calc R 1 . . H
C9 .11340(11) .4816(2) .24225(14) .0255(7) Uani d . 1 . . C
C10 .15770(11) .5393(2) .28268(15) .0312(8) Uani d . 1 . . C
H10 .1864 .5411 .2745 .037 Uiso calc R 1 . . H
C11 .16140(12) .5947(2) .33486(15) .0346(8) Uani d . 1 . . C
H11 .1926 .6328 .3627 .041 Uiso calc R 1 . . H
C12 .11920(13) .5946(3) .34655(16) .0382(8) Uani d . 1 . . C
H12 .1208 .6345 .3814 .046 Uiso calc R 1 . . H
C13 .07505(12) .5356(3) .30656(16) .0399(9) Uani d . 1 . . C
H13 .0461 .5343 .3142 .048 Uiso calc R 1 . . H
C14 .07250(12) .4787(3) .25567(15) .0347(8) Uani d . 1 . . C
H14 .0422 .4369 .2294 .042 Uiso calc R 1 . . H
C15 .07414(10) .3842(2) .02685(14) .0294(8) Uani d . 1 . . C
H15A .0479 .4406 .0189 .035 Uiso calc R 1 . . H
H15B .0753 .3359 .0604 .035 Uiso calc R 1 . . H
C16 .05587(11) .3212(3) -.03466(15) .0307(8) Uani d . 1 . . C
C17 .01610(11) .3593(3) -.09315(15) .0375(8) Uani d . 1 . . C
H17 .0016 .4279 -.0948 .045 Uiso calc R 1 . . H
C18 -.00282(14) .2999(3) -.14889(17) .0503(10) Uani d . 1 . . C
H18 -.0305 .3272 -.1883 .060 Uiso calc R 1 . . H
C19 .01815(14) .2024(3) -.14751(18) .0546(11) Uani d . 1 . . C
H19 .0053 .1617 -.1860 .065 Uiso calc R 1 . . H
C20 .05803(14) .1625(3) -.0903(2) .0554(11) Uani d . 1 . . C
H20 .0727 .0944 -.0896 .067 Uiso calc R 1 . . H
C21 .07711(12) .2218(3) -.03341(16) .0435(9) Uani d . 1 . . C
H21 .1045 .1939 .0060 .052 Uiso calc R 1 . . H
C22 .12725(10) .5134(2) .00688(14) .0290(8) Uani d . 1 . . C
H22A .1187 .4760 -.0337 .035 Uiso calc R 1 . . H
H22B .1635 .5415 .0254 .035 Uiso calc R 1 . . H
C23 .08975(10) .6079(2) -.00950(15) .0278(7) Uani d . 1 . . C
C24 .08332(11) .6593(3) .03747(15) .0316(8) Uani d . 1 . . C
H24 .1007 .6326 .0804 .038 Uiso calc R 1 . . H
C25 .05181(11) .7492(3) .02266(16) .0370(8) Uani d . 1 . . C
H25 .0478 .7840 .0554 .044 Uiso calc R 1 . . H
C26 .02630(12) .7881(3) -.03955(18) .0430(9) Uani d . 1 . . C
H26 .0051 .8503 -.0496 .052 Uiso calc R 1 . . H
C27 .03160(12) .7366(3) -.08709(17) .0468(10) Uani d . 1 . . C
H27 .0134 .7624 -.1302 .056 Uiso calc R 1 . . H
C28 .06348(11) .6474(3) -.07206(15) .0384(9) Uani d . 1 . . C
H28 .0674 .6128 -.1049 .046 Uiso calc R 1 . . H
C29 .31142(10) .2991(2) .23802(14) .0313(8) Uani d . 1 . . C
H29A .3184 .3032 .2015 .038 Uiso calc R 1 . . H
H29B .2992 .2261 .2398 .038 Uiso calc R 1 . . H
C30 .36037(11) .3264(3) .30073(15) .0416(9) Uani d . 1 . . C
H30A .3826 .3782 .2937 .050 Uiso calc R 1 . . H
H30B .3813 .2616 .3217 .050 Uiso calc R 1 . . H
C31 .33861(11) .3753(3) .34087(15) .0403(9) Uani d . 1 . . C
H31A .3647 .4228 .3748 .048 Uiso calc R 1 . . H
H31B .3278 .3194 .3613 .048 Uiso calc R 1 . . H
C32 .29136(11) .4382(3) .29103(14) .0340(8) Uani d . 1 . . C
H32A .2639 .4430 .3037 .041 Uiso calc R 1 . . H
H32B .3019 .5114 .2864 .041 Uiso calc R 1 . . H
C33 .29067(11) .5043(2) .12059(15) .0347(8) Uani d . 1 . . C
H33A .3076 .5142 .1679 .042 Uiso d R 1 . . H
H33B .2774 .5743 .0993 .042 Uiso d R 1 . . H
C34 .3183(4) .4750(8) .0837(5) .038(3) Uiso d P .462(12) A 1 C
H34A .3473 .4242 .1086 .046 Uiso calc PR .462(12) A 1 H
H34B .3328 .5393 .0739 .046 Uiso calc PR .462(12) A 1 H
C35 .2760(4) .4239(8) .0223(4) .044(3) Uiso d P .462(12) A 1 C
H35A .2914 .3786 .0018 .053 Uiso calc PR .462(12) A 1 H
H35B .2528 .4783 -.0091 .053 Uiso calc PR .462(12) A 1 H
C36 .2464(3) .3573(8) .0471(4) .028(3) Uiso d P .462(12) A 1 C
H36A .2098 .3433 .0126 .034 Uiso calc PR .462(12) A 1 H
H36B .2643 .2884 .0650 .034 Uiso calc PR .462(12) A 1 H
C34A .3296(3) .4576(7) .1022(4) .037(2) Uiso d P .538(12) A 2 C
H34C .3435 .5139 .0854 .044 Uiso calc PR .538(12) A 2 H
H34D .3595 .4232 .1400 .044 Uiso calc PR .538(12) A 2 H
C35A .2981(3) .3759(6) .0503(4) .039(2) Uiso d P .538(12) A 2 C
H35C .3114 .3029 .0655 .046 Uiso calc PR .538(12) A 2 H
H35D .3000 .3906 .0108 .046 Uiso calc PR .538(12) A 2 H
C36A .2409(3) .3875(7) .0371(4) .033(2) Uiso d P .538(12) A 2 C
H36C .2209 .4391 .0018 .040 Uiso calc PR .538(12) A 2 H
H36D .2225 .3179 .0255 .040 Uiso calc PR .538(12) A 2 H
C37 .3013(3) .2868(6) .4855(4) .059(2) Uiso d P .50 . 3 C
H37 .3363 .2922 .4928 .071 Uiso calc PR .50 . 3 H
C38 .26325(18) .3495(4) .4349(2) .0957(16) Uiso d . 1 B 3 C
H38 .2686 .3892 .4047 .115 Uiso calc PR .50 B 3 H
C39 .2127(3) .3431(6) .4366(4) .056(2) Uiso d P .50 B 3 C
H39 .1844 .3876 .4081 .068 Uiso calc PR .50 B 3 H
C40 .20576(14) .2807(3) .47456(18) .0541(10) Uiso d . 1 B 3 C
H40 .1712 .2763 .4686 .065 Uiso calc R 1 B 3 H
C41 .2441(3) .2196(6) .5232(4) .056(2) Uiso d P .50 . 3 C
H41 .2379 .1805 .5529 .068 Uiso calc PR .50 . 3 H

loop_
_atom_site_aniso_label
_atom_site_aniso_U_11
_atom_site_aniso_U_22
_atom_site_aniso_U_33
_atom_site_aniso_U_12
_atom_site_aniso_U_13
_atom_site_aniso_U_23
Zr1 .02317(15) .02491(18) .02634(18) .00029(14) .01294(13) -.00178(14)
Cl1 .0308(4) .0281(5) .0407(5) .0004(4) .0170(4) -.0061(4)
Cl2 .0304(4) .0255(4) .0334(5) .0001(4) .0152(3) -.0026(4)
O1 .0243(10) .0273(12) .0280(12) .0026(9) .0123(9) -.0040(9)
O2 .0290(11) .0346(13) .0308(13) -.0060(10) .0178(10) -.0081(10)
N1 .0247(12) .0250(14) .0286(15) -.0001(12) .0137(11) .0008(12)
N2 .0261(13) .0245(14) .0261(15) -.0003(11) .0138(11) .0015(12)
C1 .0261(15) .0330(19) .0300(19) .0037(15) .0127(14) .0029(15)
C2 .0266(15) .0255(18) .035(2) .0076(15) .0135(15) .0059(16)
C3 .0323(17) .0262(19) .040(2) .0078(16) .0142(16) .0035(16)
C4 .0335(18) .029(2) .054(3) .0019(16) .0149(18) .0032(17)
C5 .038(2) .031(2) .083(3) -.0037(17) .034(2) .009(2)
C6 .053(2) .049(3) .074(3) -.002(2) .046(2) .009(2)
C7 .0445(19) .039(2) .043(2) .0026(18) .0262(18) .0051(17)
C8 .0243(15) .0287(19) .0298(19) .0047(14) .0128(14) .0051(14)
C9 .0315(16) .0207(17) .0297(19) .0048(15) .0192(15) .0061(14)
C10 .0350(17) .0277(19) .039(2) .0029(16) .0244(16) .0030(16)
C11 .0436(19) .0310(19) .035(2) -.0025(17) .0243(16) .0011(16)
C12 .052(2) .039(2) .033(2) .0023(18) .0282(17) .0002(17)
C13 .0401(19) .047(2) .046(2) .0063(18) .0320(18) .0036(19)
C14 .0345(17) .040(2) .038(2) .0021(16) .0238(16) .0022(17)
C15 .0282(16) .035(2) .0261(18) .0001(15) .0143(14) -.0002(15)
C16 .0246(16) .039(2) .033(2) -.0086(16) .0177(15) -.0037(16)
C17 .0365(18) .040(2) .035(2) -.0092(17) .0167(17) -.0008(17)
C18 .056(2) .054(3) .034(2) -.023(2) .0172(19) -.001(2)
C19 .060(2) .063(3) .040(2) -.022(2) .025(2) -.017(2)
C20 .052(2) .040(2) .075(3) -.007(2) .033(2) -.024(2)
C21 .0334(18) .045(2) .044(2) -.0030(18) .0128(17) -.0127(18)
C22 .0298(16) .032(2) .0266(18) -.0014(15) .0146(14) .0000(15)
C23 .0217(15) .0303(19) .0272(18) -.0030(15) .0089(14) .0011(15)
C24 .0264(16) .034(2) .0289(19) .0010(15) .0096(15) .0033(16)
C25 .0293(16) .040(2) .038(2) -.0018(17) .0135(16) -.0028(17)
C26 .0337(18) .037(2) .052(3) .0074(17) .0169(18) .0051(19)
C27 .043(2) .048(2) .039(2) .0107(19) .0132(18) .0132(19)
C28 .0344(17) .044(2) .033(2) .0011(18) .0137(16) .0024(17)
C29 .0283(16) .0279(19) .039(2) .0068(15) .0175(15) .0013(15)
C30 .0278(17) .035(2) .050(2) .0030(16) .0105(17) -.0020(17)
C31 .0363(18) .039(2) .033(2) .0026(16) .0077(16) -.0026(16)
C32 .0331(17) .036(2) .0280(19) -.0027(16) .0114(15) -.0064(15)
C33 .0374(17) .034(2) .041(2) -.0075(16) .0255(17) -.0064(16)

loop_
_atom_type_symbol
_atom_type_description
_atom_type_scat_dispersion_real
_atom_type_scat_dispersion_imag
_atom_type_scat_source
Zr Zr -2.9673 .5597 'International Tables Vol C Tables 4.2.6.8 and 6.1.1.4'
Cl Cl .1484 .1585 'International Tables Vol C Tables 4.2.6.8 and 6.1.1.4'
O O .0106 .0060 'International Tables Vol C Tables 4.2.6.8 and 6.1.1.4'
N N .0061 .0033 'International Tables Vol C Tables 4.2.6.8 and 6.1.1.4'
C C .0033 .0016 'International Tables Vol C Tables 4.2.6.8 and 6.1.1.4'
H H .0000 .0000 'International Tables Vol C Tables 4.2.6.8 and 6.1.1.4'

loop_
_geom_angle_atom_site_label_1
_geom_angle_atom_site_label_2
_geom_angle_atom_site_label_3
_geom_angle_site_symmetry_1
_geom_angle_site_symmetry_3
_geom_angle
_geom_angle_publ_flag
N1 Zr1 N2 . . 99.95(9) y
N1 Zr1 O1 . . 90.25(8) y
N2 Zr1 O1 . . 169.26(8) y
N1 Zr1 O2 . . 168.22(8) y
N2 Zr1 O2 . . 91.70(8) y
O1 Zr1 O2 . . 78.22(7) y
N1 Zr1 Cl2 . . 98.76(7) y
N2 Zr1 Cl2 . . 93.15(7) y
O1 Zr1 Cl2 . . 81.92(5) y
O2 Zr1 Cl2 . . 82.17(5) y
N1 Zr1 Cl1 . . 93.70(7) y
N2 Zr1 Cl1 . . 98.85(7) y
O1 Zr1 Cl1 . . 83.69(5) y
O2 Zr1 Cl1 . . 82.73(5) y
Cl2 Zr1 Cl1 . . 160.95(3) y
C32 O1 C29 . . 109.5(2) ?
C32 O1 Zr1 . . 125.45(16) ?
C29 O1 Zr1 . . 124.99(15) ?
C36A O2 C33 . . 104.6(3) ?
C36A O2 C36 . . 16.9(5) ?
C33 O2 C36 . . 110.7(4) ?
C36A O2 Zr1 . . 127.0(3) ?
C33 O2 Zr1 . . 127.11(16) ?
C36 O2 Zr1 . . 122.0(3) ?
C8 N1 C1 . . 112.9(2) ?
C8 N1 Zr1 . . 122.02(18) ?
C1 N1 Zr1 . . 125.07(17) ?
C22 N2 C15 . . 112.3(2) ?
C22 N2 Zr1 . . 123.13(17) ?
C15 N2 Zr1 . . 124.58(18) ?
N1 C1 C2 . . 114.1(2) ?
C7 C2 C3 . . 119.0(3) ?
C7 C2 C1 . . 120.8(3) ?
C3 C2 C1 . . 120.2(3) ?
C4 C3 C2 . . 120.0(3) ?
C5 C4 C3 . . 120.2(3) ?
C6 C5 C4 . . 120.4(3) ?
C5 C6 C7 . . 120.2(3) ?
C2 C7 C6 . . 120.3(3) ?
N1 C8 C9 . . 115.3(2) ?
C10 C9 C14 . . 118.3(3) ?
C10 C9 C8 . . 121.9(3) ?
C14 C9 C8 . . 119.8(3) ?
C9 C10 C11 . . 121.5(3) ?
C10 C11 C12 . . 119.8(3) ?
C13 C12 C11 . . 118.7(3) ?
C14 C13 C12 . . 120.7(3) ?
C13 C14 C9 . . 121.0(3) ?
N2 C15 C16 . . 114.7(2) ?
C21 C16 C17 . . 118.4(3) ?
C21 C16 C15 . . 120.6(3) ?
C17 C16 C15 . . 121.0(3) ?
C18 C17 C16 . . 121.4(3) ?
C19 C18 C17 . . 120.0(3) ?
C18 C19 C20 . . 120.0(4) ?
C19 C20 C21 . . 120.3(4) ?
C16 C21 C20 . . 119.8(3) ?
N2 C22 C23 . . 115.7(2) ?
C24 C23 C28 . . 118.7(3) ?
C24 C23 C22 . . 121.4(3) ?
C28 C23 C22 . . 119.8(3) ?
C23 C24 C25 . . 120.7(3) ?
C26 C25 C24 . . 119.9(3) ?
C27 C26 C25 . . 120.0(3) ?
C26 C27 C28 . . 120.0(3) ?
C27 C28 C23 . . 120.6(3) ?
O1 C29 C30 . . 105.4(2) ?
C29 C30 C31 . . 103.2(2) ?
C30 C31 C32 . . 102.6(3) ?
O1 C32 C31 . . 105.2(2) ?
O2 C33 C34 . . 103.9(4) ?
O2 C33 C34A . . 105.8(4) ?
C34 C33 C34A . . 17.3(5) ?
C33 C34 C35 . . 104.5(6) ?
C34 C35 C36 . . 101.9(7) ?
O2 C36 C35 . . 102.3(6) ?
C35A C34A C33 . . 104.6(5) ?
C34A C35A C36A . . 105.3(6) ?
O2 C36A C35A . . 103.3(5) ?
C40 C37 C38 7_556 . 128.0(6) ?
C37 C38 C39 . . 108.6(6) ?
C40 C39 C38 . . 123.6(6) ?
C39 C40 C41 . . 125.7(6) ?
C40 C41 C40 . 7_556 114.9(6) ?

loop_
_geom_bond_atom_site_label_1
_geom_bond_atom_site_label_2
_geom_bond_site_symmetry_2
_geom_bond_distance
_geom_bond_publ_flag
Zr1 N1 . 2.041(2) y
Zr1 N2 . 2.047(2) y
Zr1 O1 . 2.3158(17) y
Zr1 O2 . 2.3391(19) y
Zr1 Cl2 . 2.4853(8) y
Zr1 Cl1 . 2.5027(8) y
O1 C32 . 1.461(3) ?
O1 C29 . 1.465(3) ?
O2 C36A . 1.460(8) ?
O2 C33 . 1.465(3) ?
O2 C36 . 1.485(9) ?
N1 C8 . 1.466(3) ?
N1 C1 . 1.471(3) ?
N2 C22 . 1.468(3) ?
N2 C15 . 1.478(3) ?
C1 C2 . 1.519(4) ?
C2 C7 . 1.384(4) ?
C2 C3 . 1.393(4) ?
C3 C4 . 1.392(4) ?
C4 C5 . 1.374(5) ?
C5 C6 . 1.363(5) ?
C6 C7 . 1.397(4) ?
C8 C9 . 1.524(4) ?
C9 C10 . 1.377(4) ?
C9 C14 . 1.383(4) ?
C10 C11 . 1.381(4) ?
C11 C12 . 1.393(4) ?
C12 C13 . 1.380(4) ?
C13 C14 . 1.377(4) ?
C15 C16 . 1.512(4) ?
C16 C21 . 1.384(4) ?
C16 C17 . 1.386(4) ?
C17 C18 . 1.377(4) ?
C18 C19 . 1.359(5) ?
C19 C20 . 1.376(5) ?
C20 C21 . 1.398(5) ?
C22 C23 . 1.527(4) ?
C23 C24 . 1.382(4) ?
C23 C28 . 1.388(4) ?
C24 C25 . 1.385(4) ?
C25 C26 . 1.378(4) ?
C26 C27 . 1.377(4) ?
C27 C28 . 1.384(4) ?
C29 C30 . 1.511(4) ?
C30 C31 . 1.516(4) ?
C31 C32 . 1.522(4) ?
C33 C34 . 1.504(9) ?
C33 C34A . 1.525(8) ?
C34 C35 . 1.515(11) ?
C35 C36 . 1.516(12) ?
C34A C35A . 1.516(10) ?
C35A C36A . 1.545(11) ?
C37 C40 7_556 1.363(8) ?
C37 C38 . 1.409(8) ?
C38 C39 . 1.500(8) ?
C39 C40 . 1.286(8) ?
C40 C41 . 1.378(8) ?
C41 C40 7_556 1.442(8) ?

loop_
_geom_torsion_atom_site_label_1
_geom_torsion_atom_site_label_2
_geom_torsion_atom_site_label_3
_geom_torsion_atom_site_label_4
_geom_torsion_site_symmetry_1
_geom_torsion_site_symmetry_4
_geom_torsion
N1 Zr1 O1 C32 . . -58.0(2)
N2 Zr1 O1 C32 . . 104.0(5)
O2 Zr1 O1 C32 . . 124.5(2)
Cl2 Zr1 O1 C32 . . 40.8(2)
Cl1 Zr1 O1 C32 . . -151.7(2)
N1 Zr1 O1 C29 . . 119.1(2)
N2 Zr1 O1 C29 . . -78.9(5)
O2 Zr1 O1 C29 . . -58.44(19)
Cl2 Zr1 O1 C29 . . -142.1(2)
Cl1 Zr1 O1 C29 . . 25.42(19)
N1 Zr1 O2 C36A . . 127.0(6)
N2 Zr1 O2 C36A . . -44.7(5)
O1 Zr1 O2 C36A . . 139.1(5)
Cl2 Zr1 O2 C36A . . -137.6(5)
Cl1 Zr1 O2 C36A . . 54.0(5)
N1 Zr1 O2 C33 . . -67.9(5)
N2 Zr1 O2 C33 . . 120.4(2)
O1 Zr1 O2 C33 . . -55.8(2)
Cl2 Zr1 O2 C33 . . 27.5(2)
Cl1 Zr1 O2 C33 . . -140.9(2)
N1 Zr1 O2 C36 . . 107.4(6)
N2 Zr1 O2 C36 . . -64.3(5)
O1 Zr1 O2 C36 . . 119.4(5)
Cl2 Zr1 O2 C36 . . -157.3(5)
Cl1 Zr1 O2 C36 . . 34.4(5)
N2 Zr1 N1 C8 . . -36.9(2)
O1 Zr1 N1 C8 . . 139.8(2)
O2 Zr1 N1 C8 . . 151.6(3)
Cl2 Zr1 N1 C8 . . 57.9(2)
Cl1 Zr1 N1 C8 . . -136.53(19)
N2 Zr1 N1 C1 . . 145.9(2)
O1 Zr1 N1 C1 . . -37.5(2)
O2 Zr1 N1 C1 . . -25.7(5)
Cl2 Zr1 N1 C1 . . -119.3(2)
Cl1 Zr1 N1 C1 . . 46.2(2)
N1 Zr1 N2 C22 . . 147.7(2)
O1 Zr1 N2 C22 . . -14.0(6)
O2 Zr1 N2 C22 . . -34.0(2)
Cl2 Zr1 N2 C22 . . 48.3(2)
Cl1 Zr1 N2 C22 . . -116.9(2)
N1 Zr1 N2 C15 . . -32.7(2)
O1 Zr1 N2 C15 . . 165.6(3)
O2 Zr1 N2 C15 . . 145.6(2)
Cl2 Zr1 N2 C15 . . -132.1(2)
Cl1 Zr1 N2 C15 . . 62.7(2)
C8 N1 C1 C2 . . 53.0(3)
Zr1 N1 C1 C2 . . -129.5(2)
N1 C1 C2 C7 . . -117.4(3)
N1 C1 C2 C3 . . 62.2(4)
C7 C2 C3 C4 . . -1.3(4)
C1 C2 C3 C4 . . 179.1(2)
C2 C3 C4 C5 . . 1.1(5)
C3 C4 C5 C6 . . -.2(5)
C4 C5 C6 C7 . . -.4(5)
C3 C2 C7 C6 . . .6(4)
C1 C2 C7 C6 . . -179.8(3)
C5 C6 C7 C2 . . .2(5)
C1 N1 C8 C9 . . 56.3(3)
Zr1 N1 C8 C9 . . -121.2(2)
N1 C8 C9 C10 . . 43.9(4)
N1 C8 C9 C14 . . -138.5(3)
C14 C9 C10 C11 . . -1.0(5)
C8 C9 C10 C11 . . 176.7(3)
C9 C10 C11 C12 . . -1.4(5)
C10 C11 C12 C13 . . 2.2(5)
C11 C12 C13 C14 . . -.6(5)
C12 C13 C14 C9 . . -1.8(5)
C10 C9 C14 C13 . . 2.6(5)
C8 C9 C14 C13 . . -175.1(3)
C22 N2 C15 C16 . . 62.0(3)
Zr1 N2 C15 C16 . . -117.7(2)
N2 C15 C16 C21 . . 75.4(4)
N2 C15 C16 C17 . . -107.2(3)
C21 C16 C17 C18 . . 1.0(5)
C15 C16 C17 C18 . . -176.4(3)
C16 C17 C18 C19 . . -1.1(5)
C17 C18 C19 C20 . . .5(5)
C18 C19 C20 C21 . . .2(5)
C17 C16 C21 C20 . . -.3(5)
C15 C16 C21 C20 . . 177.1(3)
C19 C20 C21 C16 . . -.2(5)
C15 N2 C22 C23 . . 61.2(3)
Zr1 N2 C22 C23 . . -119.2(2)
N2 C22 C23 C24 . . 42.2(4)
N2 C22 C23 C28 . . -141.3(3)
C28 C23 C24 C25 . . -.8(4)
C22 C23 C24 C25 . . 175.7(3)
C23 C24 C25 C26 . . .3(4)
C24 C25 C26 C27 . . .9(5)
C25 C26 C27 C28 . . -1.5(5)
C26 C27 C28 C23 . . .9(5)
C24 C23 C28 C27 . . .2(4)
C22 C23 C28 C27 . . -176.4(3)
C32 O1 C29 C30 . . -10.9(3)
Zr1 O1 C29 C30 . . 171.60(18)
O1 C29 C30 C31 . . 30.2(3)
C29 C30 C31 C32 . . -37.4(3)
C29 O1 C32 C31 . . -12.9(3)
Zr1 O1 C32 C31 . . 164.62(18)
C30 C31 C32 O1 . . 31.2(3)
C36A O2 C33 C34 . . -20.1(7)
C36 O2 C33 C34 . . -3.5(7)
Zr1 O2 C33 C34 . . 172.2(5)
C36A O2 C33 C34A . . -37.9(7)
C36 O2 C33 C34A . . -21.3(7)
Zr1 O2 C33 C34A . . 154.4(4)
O2 C33 C34 C35 . . 27.3(7)
C34A C33 C34 C35 . . 126(2)
C33 C34 C35 C36 . . -40.5(9)
C36A O2 C36 C35 . . 50.1(17)
C33 O2 C36 C35 . . -21.4(9)
Zr1 O2 C36 C35 . . 162.7(5)
C34 C35 C36 O2 . . 37.1(9)
O2 C33 C34A C35A . . 19.4(6)
C34 C33 C34A C35A . . -66.7(19)
C33 C34A C35A C36A . . 5.1(8)
C33 O2 C36A C35A . . 40.4(7)
C36 O2 C36A C35A . . -73.2(18)
Zr1 O2 C36A C35A . . -151.8(4)
C34A C35A C36A O2 . . -27.7(9)
C40 C37 C38 C39 7_556 . 8.0(10)
C37 C38 C39 C40 . . -6.7(9)
C38 C39 C40 C41 . . 7.1(11)
C39 C40 C41 C40 . 7_556 -6.9(9)
